data_7225408
loop_
_publ_author_name
'Yang, Bo'
'Gao, Zhong-Zheng'
'Lu, Ji-Hong'
'Zhu, Qian-Jiang'
'Xue, Sai-Feng'
'Tao, Zhu'
'Prior, Timothy J.'
'Redshaw, Carl'
'Wei, Gang'
'Xiao, Xin'

_publ_section_title
;
 Interaction of a symmetrical
 \a,\a&#x2032;,\d,\d&#x2032;-tetramethyl-cucurbit[6]uril with Ln3+:
 potential applications for isolation of lanthanides
;
_journal_issue 26
_journal_name_full CrystEngComm
_journal_page_first 5028
_journal_paper_doi 10.1039/C6CE00134C
_journal_volume 18
_journal_year 2016
_chemical_formula_moiety
;
    2(C40 H44 La N25 O20), 4(N O3), 13(O)
;
_chemical_formula_sum 'C40 H44 La N27 O32.5'
_chemical_formula_weight 1561.93
_space_group_crystal_system monoclinic
_space_group_IT_number 14
_space_group_name_Hall '-P 2yn'
_space_group_name_H-M_alt 'P 1 21/n 1'
_symmetry_space_group_name_Hall '-P 2yn'
_symmetry_space_group_name_H-M 'P 1 21/n 1'
_atom_sites_solution_hydrogens geom
_audit_creation_method SHELXL-2014/7
_audit_update_record
;
2016-05-31 deposited with the CCDC.
2016-06-02 downloaded from the CCDC.
;
_cell_angle_alpha 90
_cell_angle_beta 92.089(5)
_cell_angle_gamma 90
_cell_formula_units_Z 4
_cell_length_a 12.3756(18)
_cell_length_b 32.470(5)
_cell_length_c 15.176(2)
_cell_measurement_reflns_used 5471
_cell_measurement_temperature 296(2)
_cell_measurement_theta_max 21.35
_cell_measurement_theta_min 2.25
_cell_volume 6094.2(15)
_computing_cell_refinement 'Bruker SMART'
_computing_data_collection 'Bruker SMART'
_computing_data_reduction 'Bruker SAINT'
_computing_molecular_graphics 'Bruker SHELXTL'
_computing_publication_material 'Bruker SHELXTL'
_computing_structure_refinement 'SHELXL-2014/7 (Sheldrick, 2014)'
_computing_structure_solution 'Bruker SHELXTL'
_diffrn_ambient_temperature 296(2)
_diffrn_measured_fraction_theta_full 0.995
_diffrn_measured_fraction_theta_max 0.915
_diffrn_measurement_device_type 'CCD area detector'
_diffrn_measurement_method 'phi and omega scans'
_diffrn_radiation_type MoK\a
_diffrn_radiation_wavelength 0.71073
_diffrn_reflns_av_R_equivalents 0.0796
_diffrn_reflns_av_unetI/netI 0.0768
_diffrn_reflns_Laue_measured_fraction_full 0.995
_diffrn_reflns_Laue_measured_fraction_max 0.915
_diffrn_reflns_limit_h_max 14
_diffrn_reflns_limit_h_min -15
_diffrn_reflns_limit_k_max 42
_diffrn_reflns_limit_k_min -40
_diffrn_reflns_limit_l_max 19
_diffrn_reflns_limit_l_min -18
_diffrn_reflns_number 58226
_diffrn_reflns_point_group_measured_fraction_full 0.995
_diffrn_reflns_point_group_measured_fraction_max 0.915
_diffrn_reflns_theta_full 25.242
_diffrn_reflns_theta_max 27.710
_diffrn_reflns_theta_min 1.254
_exptl_absorpt_coefficient_mu 0.819
_exptl_absorpt_correction_T_max 0.899
_exptl_absorpt_correction_T_min 0.854
_exptl_absorpt_correction_type multi-scan
_exptl_absorpt_process_details sadabs
_exptl_crystal_colour colourless
_exptl_crystal_density_diffrn 1.702
_exptl_crystal_description block
_exptl_crystal_F_000 3160
_exptl_crystal_size_max 0.210
_exptl_crystal_size_mid 0.160
_exptl_crystal_size_min 0.130
_refine_diff_density_max 1.272
_refine_diff_density_min -0.852
_refine_diff_density_rms 0.103
_refine_ls_extinction_method none
_refine_ls_goodness_of_fit_ref 1.029
_refine_ls_hydrogen_treatment constr
_refine_ls_matrix_type full
_refine_ls_number_parameters 905
_refine_ls_number_reflns 13070
_refine_ls_number_restraints 0
_refine_ls_restrained_S_all 1.029
_refine_ls_R_factor_all 0.1034
_refine_ls_R_factor_gt 0.0558
_refine_ls_shift/su_max 0.002
_refine_ls_shift/su_mean 0.000
_refine_ls_structure_factor_coef Fsqd
_refine_ls_weighting_details 'w=1/[\s^2^(Fo^2^)+(0.0746P)^2^+4.0505P] where P=(Fo^2^+2Fc^2^)/3'
_refine_ls_weighting_scheme calc
_refine_ls_wR_factor_gt 0.1325
_refine_ls_wR_factor_ref 0.1575
_reflns_Friedel_coverage 0.000
_reflns_number_gt 8139
_reflns_number_total 13070
_reflns_threshold_expression 'I > 2\s(I)'
_cod_data_source_file c6ce00134c2.cif
_cod_data_source_block 1
_cod_depositor_comments 'Adding full bibliography for 7225407--7225427.cif.'
_cod_original_formula_sum 'C40 H44 La N27 O32.50'
_cod_database_code 7225408
_shelx_shelxl_version_number 2014/7
_shelx_space_group_comment
;
The symmetry employed for this shelxl refinement is uniquely defined
by the following loop, which should always be used as a source of
symmetry information in preference to the above space-group names.
They are only intended as comments.
;
_shelx_estimated_absorpt_t_min 0.847
_shelx_estimated_absorpt_t_max 0.901

loop_
_space_group_symop_operation_xyz
'x, y, z'
'-x+1/2, y+1/2, -z+1/2'
'-x, -y, -z'
'x-1/2, -y-1/2, z-1/2'

loop_
_atom_site_label
_atom_site_type_symbol
_atom_site_fract_x
_atom_site_fract_y
_atom_site_fract_z
_atom_site_U_iso_or_equiv
_atom_site_adp_type
_atom_site_occupancy
_atom_site_site_symmetry_order
_atom_site_calc_flag
_atom_site_refinement_flags_posn
_atom_site_refinement_flags_adp
_atom_site_refinement_flags_occupancy
C1 C 0.9607(4) 0.22703(13) 0.5782(3) 0.0339(11) Uani 1 1 d . . .
C2 C 0.9813(4) 0.26863(14) 0.7125(3) 0.0375(11) Uani 1 1 d . . .
H2A H 1.0555 0.2591 0.7110 0.045 Uiso 1 1 calc R U .
H2B H 0.9831 0.2984 0.7180 0.045 Uiso 1 1 calc R U .
C3 C 0.9808(4) 0.22131(14) 0.8385(3) 0.0359(11) Uani 1 1 d . . .
C4 C 0.9656(4) 0.18922(15) 0.9840(3) 0.0421(12) Uani 1 1 d . . .
H4A H 1.0413 0.1830 0.9761 0.050 Uiso 1 1 calc R U .
H4B H 0.9602 0.2028 1.0407 0.050 Uiso 1 1 calc R U .
C5 C 0.9502(4) 0.11427(15) 0.9630(3) 0.0380(11) Uani 1 1 d . . .
C6 C 0.9068(4) 0.04108(14) 0.9855(3) 0.0391(12) Uani 1 1 d . . .
H6A H 0.8968 0.0298 1.0439 0.047 Uiso 1 1 calc R U .
H6B H 0.9829 0.0385 0.9731 0.047 Uiso 1 1 calc R U .
C7 C 0.8882(4) 0.00522(14) 0.8444(3) 0.0384(12) Uani 1 1 d . . .
C8 C 0.8475(4) -0.03944(14) 0.7168(3) 0.0369(11) Uani 1 1 d . . .
H8A H 0.9255 -0.0421 0.7151 0.044 Uiso 1 1 calc R U .
H8B H 0.8168 -0.0669 0.7132 0.044 Uiso 1 1 calc R U .
C9 C 0.8744(4) 0.00955(14) 0.5956(3) 0.0342(11) Uani 1 1 d . . .
C10 C 0.8684(4) 0.04776(14) 0.4558(3) 0.0370(11) Uani 1 1 d . . .
H10A H 0.9462 0.0455 0.4646 0.044 Uiso 1 1 calc R U .
H10B H 0.8489 0.0351 0.3995 0.044 Uiso 1 1 calc R U .
C11 C 0.9107(4) 0.12179(14) 0.4693(3) 0.0325(11) Uani 1 1 d . . .
C12 C 0.9255(4) 0.19592(13) 0.4335(3) 0.0337(11) Uani 1 1 d . . .
H12A H 1.0023 0.1898 0.4367 0.040 Uiso 1 1 calc R U .
H12B H 0.9088 0.2080 0.3762 0.040 Uiso 1 1 calc R U .
C13 C 0.8322(4) 0.27956(14) 0.5886(3) 0.0353(11) Uani 1 1 d . . .
C14 C 0.8550(5) 0.32510(15) 0.5810(4) 0.0488(13) Uani 1 1 d . . .
H14A H 0.9213 0.3291 0.5511 0.073 Uiso 1 1 calc R U .
H14B H 0.7968 0.3382 0.5481 0.073 Uiso 1 1 calc R U .
H14C H 0.8616 0.3370 0.6388 0.073 Uiso 1 1 calc R U .
C15 C 0.8470(4) 0.27165(14) 0.8355(3) 0.0350(11) Uani 1 1 d . . .
H15 H 0.8635 0.3007 0.8468 0.042 Uiso 1 1 calc R U .
C16 C 0.8421(4) 0.24685(14) 0.9223(3) 0.0353(11) Uani 1 1 d . . .
H16 H 0.8531 0.2646 0.9742 0.042 Uiso 1 1 calc R U .
C17 C 0.8073(4) 0.14687(13) 1.0319(3) 0.0335(11) Uani 1 1 d . . .
H17 H 0.8147 0.1578 1.0920 0.040 Uiso 1 1 calc R U .
C18 C 0.7870(4) 0.09998(14) 1.0319(3) 0.0358(11) Uani 1 1 d . . .
H18 H 0.7848 0.0890 1.0920 0.043 Uiso 1 1 calc R U .
C19 C 0.7394(4) -0.00237(14) 0.9349(3) 0.0372(11) Uani 1 1 d . . .
C20 C 0.7384(5) -0.02595(18) 1.0213(4) 0.0576(15) Uani 1 1 d . . .
H20A H 0.6685 -0.0381 1.0280 0.086 Uiso 1 1 calc R U .
H20B H 0.7923 -0.0472 1.0211 0.086 Uiso 1 1 calc R U .
H20C H 0.7539 -0.0074 1.0694 0.086 Uiso 1 1 calc R U .
C21 C 0.7225(4) -0.02937(14) 0.8482(3) 0.0361(11) Uani 1 1 d . . .
C22 C 0.7086(5) -0.07558(15) 0.8628(4) 0.0551(15) Uani 1 1 d . . .
H22A H 0.7734 -0.0866 0.8904 0.083 Uiso 1 1 calc R U .
H22B H 0.6488 -0.0802 0.9001 0.083 Uiso 1 1 calc R U .
H22C H 0.6950 -0.0890 0.8071 0.083 Uiso 1 1 calc R U .
C23 C 0.7047(4) -0.02096(13) 0.5983(3) 0.0353(11) Uani 1 1 d . . .
H23 H 0.6913 -0.0497 0.5814 0.042 Uiso 1 1 calc R U .
C24 C 0.7092(4) 0.00727(14) 0.5158(3) 0.0348(11) Uani 1 1 d . . .
H24 H 0.6999 -0.0085 0.4610 0.042 Uiso 1 1 calc R U .
C25 C 0.7413(4) 0.10504(14) 0.4067(3) 0.0337(11) Uani 1 1 d . . .
H25 H 0.7306 0.0920 0.3488 0.040 Uiso 1 1 calc R U .
C26 C 0.7601(4) 0.15178(14) 0.3988(3) 0.0345(11) Uani 1 1 d . . .
H26 H 0.7586 0.1608 0.3372 0.041 Uiso 1 1 calc R U .
C27 C 0.8137(4) 0.25582(13) 0.4976(3) 0.0334(11) Uani 1 1 d . . .
C28 C 0.8187(4) 0.28205(16) 0.4154(3) 0.0473(13) Uani 1 1 d . . .
H28A H 0.8898 0.2935 0.4116 0.071 Uiso 1 1 calc R U .
H28B H 0.8027 0.2653 0.3644 0.071 Uiso 1 1 calc R U .
H28C H 0.7667 0.3039 0.4181 0.071 Uiso 1 1 calc R U .
C29 C 0.6626(4) 0.24748(14) 0.5858(3) 0.0366(11) Uani 1 1 d . . .
C30 C 0.7022(4) 0.28974(15) 0.7181(3) 0.0399(12) Uani 1 1 d . . .
H30A H 0.7308 0.3175 0.7221 0.048 Uiso 1 1 calc R U .
H30B H 0.6240 0.2916 0.7189 0.048 Uiso 1 1 calc R U .
C31 C 0.6742(4) 0.24400(14) 0.8458(3) 0.0383(12) Uani 1 1 d . . .
C32 C 0.6844(4) 0.20611(15) 0.9857(3) 0.0406(12) Uani 1 1 d . . .
H32A H 0.7066 0.2178 1.0423 0.049 Uiso 1 1 calc R U .
H32B H 0.6065 0.2088 0.9792 0.049 Uiso 1 1 calc R U .
C33 C 0.6379(4) 0.13291(15) 0.9662(3) 0.0378(12) Uani 1 1 d . . .
C34 C 0.6215(4) 0.05797(15) 0.9915(3) 0.0439(13) Uani 1 1 d . . .
H34A H 0.5454 0.0647 0.9838 0.053 Uiso 1 1 calc R U .
H34B H 0.6328 0.0465 1.0501 0.053 Uiso 1 1 calc R U .
C35 C 0.5843(4) 0.01986(14) 0.8540(3) 0.0400(12) Uani 1 1 d . . .
C36 C 0.5738(4) -0.02443(15) 0.7232(3) 0.0389(12) Uani 1 1 d . . .
H36A H 0.5829 -0.0539 0.7169 0.047 Uiso 1 1 calc R U .
H36B H 0.4969 -0.0189 0.7253 0.047 Uiso 1 1 calc R U .
C37 C 0.5655(4) 0.02733(15) 0.6020(3) 0.0398(12) Uani 1 1 d . . .
C38 C 0.5825(4) 0.06447(15) 0.4616(4) 0.0437(12) Uani 1 1 d . . .
H38A H 0.5082 0.0716 0.4731 0.052 Uiso 1 1 calc R U .
H38B H 0.5830 0.0513 0.4043 0.052 Uiso 1 1 calc R U .
C39 C 0.6010(4) 0.13992(15) 0.4748(3) 0.0395(11) Uani 1 1 d . . .
C40 C 0.6473(4) 0.21277(14) 0.4433(3) 0.0394(12) Uani 1 1 d . . .
H40A H 0.5706 0.2164 0.4521 0.047 Uiso 1 1 calc R U .
H40B H 0.6622 0.2230 0.3850 0.047 Uiso 1 1 calc R U .
N1 N 0.9257(3) 0.25793(11) 0.6292(3) 0.0357(9) Uani 1 1 d . . .
N2 N 0.9326(3) 0.25160(12) 0.7893(2) 0.0352(9) Uani 1 1 d . . .
N3 N 0.9286(3) 0.21740(12) 0.9150(3) 0.0364(9) Uani 1 1 d . . .
N4 N 0.9058(3) 0.15133(12) 0.9855(3) 0.0403(10) Uani 1 1 d . . .
N5 N 0.8783(3) 0.08428(11) 0.9860(3) 0.0360(9) Uani 1 1 d . . .
N6 N 0.8440(3) 0.01676(11) 0.9214(3) 0.0358(9) Uani 1 1 d . . .
N7 N 0.8203(3) -0.02107(12) 0.8007(3) 0.0367(9) Uani 1 1 d . . .
N8 N 0.8095(3) -0.01617(12) 0.6412(3) 0.0372(9) Uani 1 1 d . . .
N9 N 0.8170(3) 0.02521(11) 0.5250(3) 0.0359(9) Uani 1 1 d . . .
N10 N 0.8396(3) 0.09075(11) 0.4521(2) 0.0327(9) Uani 1 1 d . . .
N11 N 0.8652(3) 0.15786(11) 0.4415(3) 0.0336(9) Uani 1 1 d . . .
N12 N 0.9017(3) 0.22564(11) 0.5015(2) 0.0326(9) Uani 1 1 d . . .
N13 N 0.7327(3) 0.27161(12) 0.6335(2) 0.0375(9) Uani 1 1 d . . .
N14 N 0.7409(3) 0.26656(12) 0.7947(3) 0.0391(10) Uani 1 1 d . . .
N15 N 0.7334(3) 0.22979(12) 0.9167(3) 0.0392(10) Uani 1 1 d . . .
N16 N 0.7119(3) 0.16310(12) 0.9855(3) 0.0371(9) Uani 1 1 d . . .
N17 N 0.6845(3) 0.09547(12) 0.9849(3) 0.0374(9) Uani 1 1 d . . .
N18 N 0.6489(3) 0.02684(12) 0.9265(3) 0.0403(10) Uani 1 1 d . . .
N19 N 0.6258(3) -0.01149(12) 0.8063(3) 0.0384(10) Uani 1 1 d . . .
N20 N 0.6155(3) -0.00425(12) 0.6463(3) 0.0381(10) Uani 1 1 d . . .
N21 N 0.6207(3) 0.03553(12) 0.5272(3) 0.0395(10) Uani 1 1 d . . .
N22 N 0.6455(3) 0.10203(12) 0.4586(3) 0.0385(10) Uani 1 1 d . . .
N23 N 0.6717(3) 0.16938(12) 0.4466(3) 0.0384(10) Uani 1 1 d . . .
N24 N 0.7073(3) 0.23720(11) 0.5080(3) 0.0351(9) Uani 1 1 d . . .
N25 N 0.9637(5) 0.13489(18) 0.2169(4) 0.0633(14) Uani 1 1 d . . .
N26 N 0.5842(4) 0.12088(15) 0.2121(3) 0.0483(11) Uani 1 1 d . . .
N27 N 1.2340(4) 0.13684(13) 0.4290(3) 0.0468(11) Uani 1 1 d . . .
O1 O 1.0394(3) 0.20423(10) 0.5974(2) 0.0433(8) Uani 1 1 d . . .
O2 O 1.0611(3) 0.20178(10) 0.8178(2) 0.0491(9) Uani 1 1 d . . .
O1W O 0.9755(4) 0.12137(17) 0.6993(3) 0.0860(15) Uani 1 1 d . . .
O3 O 1.0373(3) 0.10909(11) 0.9305(3) 0.0551(10) Uani 1 1 d . . .
O2W O 1.2658(3) 0.20181(12) 0.6577(3) 0.0731(13) Uani 1 1 d . . .
O4 O 0.9781(3) 0.01595(11) 0.8209(2) 0.0534(10) Uani 1 1 d . . .
O3W O 1.3454(3) 0.11794(12) 0.6416(3) 0.0615(11) Uani 1 1 d . . .
O5 O 0.9698(3) 0.01668(10) 0.6145(2) 0.0453(9) Uani 1 1 d . . .
O4W O 1.1489(3) 0.06271(11) 0.6297(3) 0.0553(10) Uani 1 1 d . . .
O6 O 1.0019(3) 0.11783(10) 0.5032(2) 0.0437(8) Uani 1 1 d . . .
O5W O 1.1854(4) 0.12964(15) 0.7808(3) 0.0744(13) Uani 1 1 d . . .
O7 O 0.5714(3) 0.23764(11) 0.6069(2) 0.0464(9) Uani 1 1 d . . .
O8 O 0.5777(3) 0.23795(11) 0.8316(2) 0.0478(9) Uani 1 1 d . . .
O9 O 0.5465(3) 0.13915(11) 0.9365(3) 0.0566(10) Uani 1 1 d . . .
O10 O 0.4988(3) 0.03776(12) 0.8356(3) 0.0592(10) Uani 1 1 d . . .
O11 O 0.4832(3) 0.04493(11) 0.6236(3) 0.0542(10) Uani 1 1 d . . .
O12 O 0.5147(3) 0.14639(11) 0.5087(3) 0.0557(10) Uani 1 1 d . . .
O13 O 1.0295(5) 0.1174(2) 0.1735(4) 0.120(2) Uani 1 1 d . . .
O14 O 0.9550(4) 0.17345(15) 0.2155(3) 0.0789(14) Uani 1 1 d . . .
O15 O 0.8976(6) 0.11405(17) 0.2549(4) 0.126(3) Uani 1 1 d . . .
O16 O 0.6272(4) 0.14781(13) 0.1673(3) 0.0822(15) Uani 1 1 d . . .
O17 O 0.5291(5) 0.13082(15) 0.2735(3) 0.0883(16) Uani 1 1 d . . .
O18 O 0.5995(5) 0.08455(15) 0.1959(4) 0.1039(19) Uani 1 1 d . . .
O19 O 1.2277(3) 0.10567(11) 0.4778(2) 0.0561(10) Uani 1 1 d . . .
O20 O 1.2075(3) 0.17079(10) 0.4628(2) 0.0527(10) Uani 1 1 d . . .
O21 O 1.2633(4) 0.13390(12) 0.3535(3) 0.0786(15) Uani 1 1 d . . .
La1 La 1.14736(2) 0.13949(2) 0.61647(2) 0.03663(11) Uani 1 1 d . . .
O6W O 0.7553(4) 0.21519(12) 0.2158(3) 0.0663(12) Uani 1 1 d . . .
O7W O 0.4748(4) 0.18436(16) 0.7159(3) 0.0877(15) Uani 1 1 d . . .
O8W O 0.8487(3) 0.03409(13) 1.2132(3) 0.0652(11) Uani 1 1 d . . .
O9W O 0.7026(4) -0.01572(17) 0.2829(4) 0.0954(17) Uani 1 1 d . . .
O10W O 1.3707(4) 0.10571(16) 0.8534(5) 0.124(2) Uani 1 1 d . . .
O11W O 0.6181(7) 0.1134(3) 0.7309(6) 0.181(3) Uani 1 1 d . . .
O12W O 0.7878(17) 0.1593(7) 0.6961(14) 0.213(8) Uiso 0.5 1 d . . P

loop_
_atom_site_aniso_label
_atom_site_aniso_U_11
_atom_site_aniso_U_22
_atom_site_aniso_U_33
_atom_site_aniso_U_23
_atom_site_aniso_U_13
_atom_site_aniso_U_12
C1 0.038(3) 0.028(2) 0.036(3) 0.000(2) 0.000(2) 0.001(2)
C2 0.032(3) 0.034(3) 0.047(3) -0.008(2) 0.001(2) 0.000(2)
C3 0.033(3) 0.032(2) 0.042(3) -0.008(2) -0.006(2) 0.001(2)
C4 0.032(3) 0.038(3) 0.055(3) 0.006(2) -0.005(2) -0.003(2)
C5 0.034(3) 0.036(3) 0.044(3) -0.003(2) 0.000(2) -0.001(2)
C6 0.034(3) 0.035(3) 0.048(3) -0.001(2) -0.003(2) 0.005(2)
C7 0.036(3) 0.032(3) 0.047(3) -0.003(2) 0.004(2) -0.005(2)
C8 0.033(3) 0.033(2) 0.045(3) -0.003(2) -0.001(2) 0.007(2)
C9 0.031(3) 0.029(2) 0.043(3) -0.006(2) 0.003(2) 0.006(2)
C10 0.035(3) 0.032(2) 0.045(3) -0.002(2) 0.007(2) 0.005(2)
C11 0.034(3) 0.036(3) 0.028(2) -0.002(2) 0.006(2) 0.004(2)
C12 0.031(3) 0.034(2) 0.036(3) 0.001(2) 0.000(2) 0.003(2)
C13 0.037(3) 0.031(2) 0.038(3) -0.001(2) 0.005(2) 0.003(2)
C14 0.055(4) 0.032(3) 0.059(3) 0.002(2) 0.002(3) 0.000(2)
C15 0.036(3) 0.028(2) 0.042(3) -0.004(2) 0.003(2) 0.004(2)
C16 0.038(3) 0.031(2) 0.037(3) -0.002(2) 0.003(2) 0.004(2)
C17 0.037(3) 0.031(2) 0.032(2) -0.0022(19) -0.002(2) -0.001(2)
C18 0.037(3) 0.036(3) 0.034(3) -0.004(2) 0.000(2) 0.001(2)
C19 0.034(3) 0.035(3) 0.043(3) -0.001(2) 0.007(2) -0.003(2)
C20 0.067(4) 0.058(4) 0.048(3) 0.008(3) 0.005(3) -0.005(3)
C21 0.039(3) 0.030(2) 0.040(3) 0.002(2) 0.004(2) -0.002(2)
C22 0.066(4) 0.035(3) 0.065(4) 0.003(3) 0.010(3) -0.010(3)
C23 0.033(3) 0.026(2) 0.047(3) -0.009(2) 0.001(2) -0.004(2)
C24 0.033(3) 0.031(2) 0.040(3) -0.009(2) -0.001(2) -0.002(2)
C25 0.031(3) 0.038(3) 0.032(2) -0.002(2) -0.007(2) 0.004(2)
C26 0.031(3) 0.036(3) 0.036(3) -0.003(2) -0.003(2) 0.003(2)
C27 0.033(3) 0.026(2) 0.041(3) 0.0024(19) 0.000(2) 0.004(2)
C28 0.056(4) 0.043(3) 0.044(3) 0.015(2) 0.004(3) 0.011(3)
C29 0.035(3) 0.029(2) 0.046(3) 0.006(2) 0.002(2) 0.008(2)
C30 0.039(3) 0.035(3) 0.046(3) -0.005(2) 0.002(2) 0.013(2)
C31 0.037(3) 0.034(3) 0.045(3) -0.006(2) 0.001(2) 0.006(2)
C32 0.038(3) 0.044(3) 0.041(3) 0.000(2) 0.009(2) 0.008(2)
C33 0.030(3) 0.049(3) 0.034(3) -0.009(2) 0.001(2) 0.000(2)
C34 0.037(3) 0.041(3) 0.054(3) -0.014(2) 0.010(2) -0.006(2)
C35 0.034(3) 0.032(3) 0.055(3) -0.003(2) 0.007(2) -0.005(2)
C36 0.031(3) 0.036(3) 0.050(3) -0.008(2) 0.005(2) -0.008(2)
C37 0.029(3) 0.035(3) 0.055(3) -0.008(2) -0.003(2) -0.005(2)
C38 0.030(3) 0.045(3) 0.055(3) -0.001(2) -0.007(2) -0.003(2)
C39 0.029(3) 0.043(3) 0.046(3) -0.003(2) -0.005(2) 0.001(2)
C40 0.034(3) 0.034(3) 0.049(3) 0.001(2) -0.008(2) 0.008(2)
N1 0.035(2) 0.031(2) 0.041(2) -0.0032(17) -0.0014(18) 0.0084(17)
N2 0.032(2) 0.035(2) 0.038(2) -0.0005(17) 0.0009(18) 0.0077(18)
N3 0.031(2) 0.036(2) 0.042(2) 0.0014(18) -0.0025(18) 0.0020(18)
N4 0.027(2) 0.031(2) 0.063(3) -0.0035(19) 0.000(2) -0.0036(17)
N5 0.032(2) 0.028(2) 0.048(2) -0.0052(18) 0.0000(18) 0.0012(17)
N6 0.034(2) 0.033(2) 0.041(2) -0.0065(18) 0.0028(18) -0.0065(17)
N7 0.035(2) 0.035(2) 0.040(2) -0.0056(17) 0.0046(18) -0.0047(18)
N8 0.031(2) 0.036(2) 0.044(2) 0.0006(18) -0.0003(18) -0.0022(18)
N9 0.027(2) 0.033(2) 0.047(2) 0.0036(18) 0.0006(18) -0.0003(17)
N10 0.029(2) 0.030(2) 0.038(2) -0.0029(17) -0.0021(17) 0.0022(17)
N11 0.028(2) 0.030(2) 0.042(2) 0.0021(17) -0.0029(17) 0.0051(17)
N12 0.034(2) 0.030(2) 0.034(2) -0.0023(16) -0.0008(17) 0.0116(17)
N13 0.037(2) 0.041(2) 0.035(2) -0.0035(18) 0.0029(18) 0.0054(19)
N14 0.035(2) 0.041(2) 0.041(2) 0.0007(18) -0.0029(19) 0.0053(19)
N15 0.030(2) 0.042(2) 0.046(2) 0.0048(19) -0.0002(19) 0.0019(18)
N16 0.032(2) 0.038(2) 0.041(2) 0.0020(18) -0.0031(18) 0.0010(18)
N17 0.030(2) 0.038(2) 0.044(2) -0.0080(18) -0.0016(18) -0.0009(18)
N18 0.033(2) 0.039(2) 0.048(3) -0.0129(19) -0.0018(19) -0.0007(19)
N19 0.032(2) 0.039(2) 0.044(2) -0.0065(19) -0.0011(18) 0.0003(18)
N20 0.033(2) 0.035(2) 0.047(2) -0.0018(18) 0.0071(19) 0.0028(18)
N21 0.030(2) 0.036(2) 0.053(3) 0.0037(19) 0.0022(19) 0.0028(18)
N22 0.031(2) 0.040(2) 0.045(2) -0.0024(18) -0.0039(18) 0.0041(18)
N23 0.026(2) 0.035(2) 0.054(3) -0.0065(19) -0.0014(19) 0.0022(18)
N24 0.033(2) 0.034(2) 0.039(2) -0.0036(17) 0.0012(18) 0.0017(17)
N25 0.057(4) 0.073(4) 0.060(3) -0.009(3) 0.005(3) 0.004(3)
N26 0.050(3) 0.049(3) 0.046(3) -0.001(2) 0.004(2) 0.000(2)
N27 0.052(3) 0.038(2) 0.050(3) -0.001(2) 0.009(2) -0.008(2)
O1 0.044(2) 0.043(2) 0.042(2) -0.0067(15) -0.0071(16) 0.0172(17)
O2 0.038(2) 0.043(2) 0.066(2) -0.0018(17) 0.0009(18) 0.0120(17)
O1W 0.057(3) 0.131(4) 0.071(3) -0.003(3) 0.012(2) 0.006(3)
O3 0.038(2) 0.048(2) 0.081(3) -0.0060(19) 0.019(2) 0.0012(17)
O2W 0.061(3) 0.053(2) 0.104(4) -0.021(2) -0.022(2) 0.004(2)
O4 0.039(2) 0.058(2) 0.064(2) -0.0151(19) 0.0109(19) -0.0120(18)
O3W 0.034(2) 0.057(2) 0.092(3) -0.009(2) -0.006(2) 0.0051(18)
O5 0.033(2) 0.047(2) 0.056(2) 0.0049(17) -0.0026(17) -0.0022(16)
O4W 0.047(2) 0.038(2) 0.080(3) 0.0063(18) -0.004(2) -0.0025(17)
O6 0.031(2) 0.045(2) 0.054(2) 0.0028(17) -0.0108(17) 0.0028(16)
O5W 0.057(3) 0.119(4) 0.046(2) -0.010(2) -0.008(2) 0.028(3)
O7 0.036(2) 0.052(2) 0.052(2) 0.0012(17) 0.0066(17) 0.0015(17)
O8 0.032(2) 0.063(2) 0.048(2) 0.0050(18) -0.0023(16) 0.0033(17)
O9 0.032(2) 0.063(2) 0.074(3) -0.016(2) -0.0109(19) 0.0068(18)
O10 0.045(2) 0.063(3) 0.070(3) -0.019(2) -0.010(2) 0.013(2)
O11 0.039(2) 0.051(2) 0.074(3) 0.0012(19) 0.0137(19) 0.0119(18)
O12 0.038(2) 0.053(2) 0.076(3) -0.0074(19) 0.011(2) 0.0033(18)
O13 0.103(5) 0.137(5) 0.122(5) 0.015(4) 0.035(4) 0.052(4)
O14 0.059(3) 0.069(3) 0.108(4) -0.010(3) -0.011(3) -0.006(2)
O15 0.155(6) 0.089(4) 0.140(5) -0.038(4) 0.092(5) -0.048(4)
O16 0.100(4) 0.058(3) 0.091(3) 0.009(2) 0.038(3) -0.007(3)
O17 0.121(4) 0.083(3) 0.063(3) 0.003(2) 0.041(3) 0.023(3)
O18 0.140(5) 0.052(3) 0.123(4) -0.017(3) 0.060(4) -0.015(3)
O19 0.079(3) 0.034(2) 0.057(2) 0.0020(17) 0.022(2) 0.0111(19)
O20 0.071(3) 0.0276(18) 0.061(2) -0.0046(16) 0.013(2) 0.0007(17)
O21 0.133(5) 0.054(3) 0.052(3) -0.004(2) 0.035(3) -0.018(3)
La1 0.03161(18) 0.03401(16) 0.04381(18) -0.00141(13) -0.00498(12) 0.00476(13)
O6W 0.090(3) 0.052(2) 0.057(2) 0.002(2) 0.000(2) 0.010(2)
O7W 0.080(3) 0.098(4) 0.084(3) 0.005(3) -0.002(3) -0.039(3)
O8W 0.053(3) 0.069(3) 0.074(3) 0.009(2) 0.004(2) 0.003(2)
O9W 0.047(3) 0.118(4) 0.121(4) 0.050(3) -0.004(3) 0.001(3)
O10W 0.083(4) 0.069(3) 0.214(7) -0.018(4) -0.083(4) 0.013(3)
O11W 0.147(7) 0.177(8) 0.220(9) -0.014(7) 0.000(7) -0.030(6)

loop_
_atom_type_symbol
_atom_type_description
_atom_type_scat_dispersion_real
_atom_type_scat_dispersion_imag
_atom_type_scat_source
C C 0.0033 0.0016 'International Tables Vol C Tables 4.2.6.8 and 6.1.1.4'
H H 0.0000 0.0000 'International Tables Vol C Tables 4.2.6.8 and 6.1.1.4'
N N 0.0061 0.0033 'International Tables Vol C Tables 4.2.6.8 and 6.1.1.4'
O O 0.0106 0.0060 'International Tables Vol C Tables 4.2.6.8 and 6.1.1.4'
La La -0.2871 2.4523 'International Tables Vol C Tables 4.2.6.8 and 6.1.1.4'

loop_
_geom_angle_atom_site_label_1
_geom_angle_atom_site_label_2
_geom_angle_atom_site_label_3
_geom_angle
O1 C1 N1 124.8(4)
O1 C1 N12 124.9(4)
N1 C1 N12 110.2(4)
N2 C2 N1 114.3(4)
O2 C3 N3 125.8(5)
O2 C3 N2 125.2(5)
N3 C3 N2 109.0(4)
N4 C4 N3 113.7(4)
O3 C5 N4 126.3(4)
O3 C5 N5 126.8(4)
N4 C5 N5 106.9(4)
N5 C6 N6 113.8(4)
O4 C7 N7 126.0(4)
O4 C7 N6 124.5(5)
N7 C7 N6 109.4(4)
N8 C8 N7 113.7(4)
O5 C9 N9 125.7(4)
O5 C9 N8 125.1(5)
N9 C9 N8 109.2(4)
N10 C10 N9 113.8(4)
O6 C11 N10 125.6(4)
O6 C11 N11 125.6(4)
N10 C11 N11 108.8(4)
N12 C12 N11 112.9(4)
N13 C13 N1 112.8(4)
N13 C13 C14 112.0(4)
N1 C13 C14 110.7(4)
N13 C13 C27 102.9(4)
N1 C13 C27 102.6(3)
C14 C13 C27 115.4(4)
N14 C15 N2 114.3(4)
N14 C15 C16 104.1(4)
N2 C15 C16 103.3(4)
N3 C16 N15 115.5(4)
N3 C16 C15 103.1(4)
N15 C16 C15 102.3(4)
N4 C17 N16 114.5(4)
N4 C17 C18 103.9(4)
N16 C17 C18 103.3(4)
N17 C18 N5 114.6(4)
N17 C18 C17 103.9(4)
N5 C18 C17 102.7(4)
N6 C19 N18 113.0(4)
N6 C19 C20 111.8(4)
N18 C19 C20 111.8(4)
N6 C19 C21 102.1(3)
N18 C19 C21 102.0(4)
C20 C19 C21 115.6(4)
N19 C21 N7 113.3(4)
N19 C21 C22 111.1(4)
N7 C21 C22 110.7(4)
N19 C21 C19 102.8(4)
N7 C21 C19 102.8(4)
C22 C21 C19 115.7(4)
N8 C23 N20 115.0(4)
N8 C23 C24 104.1(4)
N20 C23 C24 103.5(4)
N21 C24 N9 115.5(4)
N21 C24 C23 103.2(4)
N9 C24 C23 102.6(4)
N22 C25 N10 114.1(4)
N22 C25 C26 103.7(4)
N10 C25 C26 103.1(4)
N11 C26 N23 113.9(4)
N11 C26 C25 103.6(4)
N23 C26 C25 103.3(4)
N24 C27 N12 113.0(4)
N24 C27 C28 112.6(4)
N12 C27 C28 110.9(4)
N24 C27 C13 102.0(3)
N12 C27 C13 101.9(4)
C28 C27 C13 115.7(4)
O7 C29 N13 126.0(5)
O7 C29 N24 124.6(5)
N13 C29 N24 109.4(4)
N14 C30 N13 113.8(4)
O8 C31 N15 125.4(5)
O8 C31 N14 126.3(5)
N15 C31 N14 108.2(4)
N16 C32 N15 114.2(4)
O9 C33 N16 124.5(5)
O9 C33 N17 127.0(5)
N16 C33 N17 108.5(4)
N17 C34 N18 113.3(4)
O10 C35 N18 125.6(5)
O10 C35 N19 124.9(5)
N18 C35 N19 109.4(4)
N20 C36 N19 114.1(4)
O11 C37 N20 126.0(5)
O11 C37 N21 125.2(5)
N20 C37 N21 108.8(4)
N21 C38 N22 114.1(4)
O12 C39 N22 126.3(5)
O12 C39 N23 126.0(5)
N22 C39 N23 107.7(4)
N23 C40 N24 114.3(4)
C1 N1 C2 121.5(4)
C1 N1 C13 112.3(4)
C2 N1 C13 126.1(4)
C3 N2 C2 122.2(4)
C3 N2 C15 112.0(4)
C2 N2 C15 123.7(4)
C3 N3 C16 112.5(4)
C3 N3 C4 122.0(4)
C16 N3 C4 125.2(4)
C5 N4 C4 122.5(4)
C5 N4 C17 112.8(4)
C4 N4 C17 122.7(4)
C5 N5 C18 113.5(4)
C5 N5 C6 121.7(4)
C18 N5 C6 122.8(4)
C7 N6 C6 120.1(4)
C7 N6 C19 113.0(4)
C6 N6 C19 126.4(4)
C7 N7 C21 112.7(4)
C7 N7 C8 121.8(4)
C21 N7 C8 125.4(4)
C9 N8 C8 123.0(4)
C9 N8 C23 111.9(4)
C8 N8 C23 124.6(4)
C9 N9 C10 122.0(4)
C9 N9 C24 112.0(4)
C10 N9 C24 124.0(4)
C11 N10 C10 123.6(4)
C11 N10 C25 112.3(4)
C10 N10 C25 122.0(4)
C11 N11 C26 112.2(4)
C11 N11 C12 123.4(4)
C26 N11 C12 122.5(4)
C1 N12 C12 121.1(4)
C1 N12 C27 112.9(4)
C12 N12 C27 125.9(4)
C29 N13 C13 112.9(4)
C29 N13 C30 121.1(4)
C13 N13 C30 125.8(4)
C31 N14 C15 112.1(4)
C31 N14 C30 123.0(4)
C15 N14 C30 123.7(4)
C31 N15 C32 121.6(4)
C31 N15 C16 112.8(4)
C32 N15 C16 124.8(4)
C33 N16 C32 122.7(4)
C33 N16 C17 111.8(4)
C32 N16 C17 122.7(4)
C33 N17 C18 111.7(4)
C33 N17 C34 122.3(4)
C18 N17 C34 121.2(4)
C35 N18 C34 121.2(4)
C35 N18 C19 112.8(4)
C34 N18 C19 125.7(4)
C35 N19 C21 112.8(4)
C35 N19 C36 120.8(4)
C21 N19 C36 126.4(4)
C37 N20 C23 112.0(4)
C37 N20 C36 124.6(4)
C23 N20 C36 122.4(4)
C37 N21 C38 122.6(4)
C37 N21 C24 112.2(4)
C38 N21 C24 124.4(4)
C39 N22 C38 121.9(4)
C39 N22 C25 112.2(4)
C38 N22 C25 121.7(4)
C39 N23 C40 123.8(4)
C39 N23 C26 112.4(4)
C40 N23 C26 121.9(4)
C29 N24 C40 120.5(4)
C29 N24 C27 112.8(4)
C40 N24 C27 126.6(4)
O13 N25 O15 118.2(7)
O13 N25 O14 121.3(6)
O15 N25 O14 120.1(6)
O17 N26 O18 120.4(5)
O17 N26 O16 119.8(5)
O18 N26 O16 119.8(5)
O21 N27 O19 121.2(4)
O21 N27 O20 122.7(4)
O19 N27 O20 116.1(4)
C1 O1 La1 159.0(3)
C11 O6 La1 150.5(3)
N27 O19 La1 99.8(3)
N27 O20 La1 96.2(3)
O4W La1 O1 148.12(12)
O4W La1 O5W 78.18(14)
O1 La1 O5W 107.37(12)
O4W La1 O6 77.38(12)
O1 La1 O6 78.00(11)
O5W La1 O6 136.89(14)
O4W La1 O2W 139.90(13)
O1 La1 O2W 70.32(13)
O5W La1 O2W 77.05(16)
O6 La1 O2W 140.18(13)
O4W La1 O3W 73.25(12)
O1 La1 O3W 138.60(12)
O5W La1 O3W 71.19(14)
O6 La1 O3W 132.41(12)
O2W La1 O3W 69.15(13)
O4W La1 O1W 74.76(15)
O1 La1 O1W 78.55(15)
O5W La1 O1W 67.63(15)
O6 La1 O1W 71.95(13)
O2W La1 O1W 122.40(16)
O3W La1 O1W 131.79(15)
O4W La1 O19 69.05(12)
O1 La1 O19 118.63(11)
O5W La1 O19 132.65(13)
O6 La1 O19 67.59(12)
O2W La1 O19 107.37(14)
O3W La1 O19 67.28(13)
O1W La1 O19 130.12(15)
O4W La1 O20 116.57(12)
O1 La1 O20 75.17(11)
O5W La1 O20 148.90(14)
O6 La1 O20 74.21(11)
O2W La1 O20 74.83(14)
O3W La1 O20 86.50(13)
O1W La1 O20 140.59(14)
O19 La1 O20 47.83(11)

loop_
_geom_bond_atom_site_label_1
_geom_bond_atom_site_label_2
_geom_bond_distance
C1 O1 1.249(6)
C1 N1 1.349(6)
C1 N12 1.352(6)
C2 N2 1.443(6)
C2 N1 1.459(6)
C3 O2 1.229(5)
C3 N3 1.355(6)
C3 N2 1.359(6)
C4 N4 1.437(6)
C4 N3 1.453(6)
C5 O3 1.214(6)
C5 N4 1.371(6)
C5 N5 1.373(6)
C6 N5 1.447(6)
C6 N6 1.456(6)
C7 O4 1.231(6)
C7 N7 1.355(6)
C7 N6 1.361(6)
C8 N8 1.438(6)
C8 N7 1.456(6)
C9 O5 1.227(6)
C9 N9 1.362(6)
C9 N8 1.364(6)
C10 N10 1.442(6)
C10 N9 1.446(6)
C11 O6 1.231(6)
C11 N10 1.357(6)
C11 N11 1.360(6)
C12 N12 1.450(5)
C12 N11 1.452(6)
C13 N13 1.452(6)
C13 N1 1.469(6)
C13 C14 1.511(7)
C13 C27 1.592(6)
C15 N14 1.440(6)
C15 N2 1.447(6)
C15 C16 1.547(6)
C16 N3 1.442(6)
C16 N15 1.455(6)
C17 N4 1.438(6)
C17 N16 1.451(6)
C17 C18 1.543(6)
C18 N17 1.440(6)
C18 N5 1.441(6)
C19 N6 1.457(6)
C19 N18 1.469(6)
C19 C20 1.518(7)
C19 C21 1.589(7)
C21 N19 1.455(6)
C21 N7 1.456(6)
C21 C22 1.527(6)
C23 N8 1.439(6)
C23 N20 1.450(6)
C23 C24 1.553(7)
C24 N21 1.444(6)
C24 N9 1.458(6)
C25 N22 1.450(6)
C25 N10 1.451(6)
C25 C26 1.541(6)
C26 N11 1.445(6)
C26 N23 1.451(6)
C27 N24 1.463(6)
C27 N12 1.465(6)
C27 C28 1.514(6)
C29 O7 1.227(6)
C29 N13 1.357(6)
C29 N24 1.364(6)
C30 N14 1.452(6)
C30 N13 1.474(6)
C31 O8 1.222(6)
C31 N15 1.360(6)
C31 N14 1.366(6)
C32 N16 1.437(6)
C32 N15 1.449(6)
C33 O9 1.219(6)
C33 N16 1.366(6)
C33 N17 1.371(6)
C34 N17 1.451(6)
C34 N18 1.461(6)
C35 O10 1.230(6)
C35 N18 1.356(6)
C35 N19 1.360(6)
C36 N20 1.450(6)
C36 N19 1.458(6)
C37 O11 1.223(6)
C37 N20 1.363(6)
C37 N21 1.372(6)
C38 N21 1.436(6)
C38 N22 1.449(6)
C39 O12 1.220(6)
C39 N22 1.374(6)
C39 N23 1.375(6)
C40 N23 1.441(6)
C40 N24 1.446(6)
N25 O13 1.209(7)
N25 O15 1.222(7)
N25 O14 1.257(6)
N26 O17 1.217(6)
N26 O18 1.222(6)
N26 O16 1.240(6)
N27 O21 1.217(6)
N27 O19 1.259(5)
N27 O20 1.264(5)
O1 La1 2.502(3)
O1W La1 2.578(4)
O2W La1 2.563(4)
O3W La1 2.564(4)
O4W La1 2.501(4)
O6 La1 2.542(3)
O5W La1 2.541(4)
O19 La1 2.603(3)
O20 La1 2.675(4)

loop_
_geom_torsion_atom_site_label_1
_geom_torsion_atom_site_label_2
_geom_torsion_atom_site_label_3
_geom_torsion_atom_site_label_4
_geom_torsion
N14 C15 C16 N3 122.1(4)
N2 C15 C16 N3 2.4(5)
N14 C15 C16 N15 1.9(4)
N2 C15 C16 N15 -117.8(4)
N4 C17 C18 N17 -119.1(4)
N16 C17 C18 N17 0.8(4)
N4 C17 C18 N5 0.6(5)
N16 C17 C18 N5 120.5(4)
N6 C19 C21 N19 -117.7(4)
N18 C19 C21 N19 -0.7(4)
C20 C19 C21 N19 120.8(4)
N6 C19 C21 N7 0.2(4)
N18 C19 C21 N7 117.2(4)
C20 C19 C21 N7 -121.4(4)
N6 C19 C21 C22 121.0(5)
N18 C19 C21 C22 -122.0(5)
C20 C19 C21 C22 -0.6(6)
N8 C23 C24 N21 -121.7(4)
N20 C23 C24 N21 -1.2(4)
N8 C23 C24 N9 -1.3(4)
N20 C23 C24 N9 119.2(4)
N22 C25 C26 N11 118.5(4)
N10 C25 C26 N11 -0.7(4)
N22 C25 C26 N23 -0.6(5)
N10 C25 C26 N23 -119.8(4)
N13 C13 C27 N24 -1.8(4)
N1 C13 C27 N24 115.4(4)
C14 C13 C27 N24 -124.1(4)
N13 C13 C27 N12 -118.7(4)
N1 C13 C27 N12 -1.5(4)
C14 C13 C27 N12 119.0(4)
N13 C13 C27 C28 120.8(4)
N1 C13 C27 C28 -121.9(4)
C14 C13 C27 C28 -1.4(6)
O1 C1 N1 C2 2.4(7)
N12 C1 N1 C2 -174.5(4)
O1 C1 N1 C13 179.4(4)
N12 C1 N1 C13 2.4(5)
N2 C2 N1 C1 -98.6(5)
N2 C2 N1 C13 84.9(5)
N13 C13 N1 C1 109.6(4)
C14 C13 N1 C1 -124.1(4)
C27 C13 N1 C1 -0.4(5)
N13 C13 N1 C2 -73.7(6)
C14 C13 N1 C2 52.7(6)
C27 C13 N1 C2 176.3(4)
O2 C3 N2 C2 -9.9(7)
N3 C3 N2 C2 167.7(4)
O2 C3 N2 C15 -173.9(5)
N3 C3 N2 C15 3.7(5)
N1 C2 N2 C3 110.3(5)
N1 C2 N2 C15 -87.6(5)
N14 C15 N2 C3 -116.3(4)
C16 C15 N2 C3 -3.8(5)
N14 C15 N2 C2 80.0(5)
C16 C15 N2 C2 -167.5(4)
O2 C3 N3 C16 175.6(5)
N2 C3 N3 C16 -2.0(5)
O2 C3 N3 C4 1.6(7)
N2 C3 N3 C4 -176.0(4)
N15 C16 N3 C3 110.3(5)
C15 C16 N3 C3 -0.4(5)
N15 C16 N3 C4 -75.9(6)
C15 C16 N3 C4 173.4(4)
N4 C4 N3 C3 -100.6(5)
N4 C4 N3 C16 86.2(6)
O3 C5 N4 C4 -9.0(8)
N5 C5 N4 C4 169.9(4)
O3 C5 N4 C17 -173.3(5)
N5 C5 N4 C17 5.6(6)
N3 C4 N4 C5 111.0(5)
N3 C4 N4 C17 -86.2(6)
N16 C17 N4 C5 -115.7(5)
C18 C17 N4 C5 -3.8(5)
N16 C17 N4 C4 80.0(6)
C18 C17 N4 C4 -168.1(4)
O3 C5 N5 C18 173.7(5)
N4 C5 N5 C18 -5.1(6)
O3 C5 N5 C6 9.5(8)
N4 C5 N5 C6 -169.3(4)
N17 C18 N5 C5 114.7(5)
C17 C18 N5 C5 2.7(5)
N17 C18 N5 C6 -81.3(5)
C17 C18 N5 C6 166.7(4)
N6 C6 N5 C5 -115.7(5)
N6 C6 N5 C18 81.6(6)
O4 C7 N6 C6 -4.6(7)
N7 C7 N6 C6 172.6(4)
O4 C7 N6 C19 -176.5(5)
N7 C7 N6 C19 0.7(6)
N5 C6 N6 C7 102.7(5)
N5 C6 N6 C19 -86.5(6)
N18 C19 N6 C7 -109.2(5)
C20 C19 N6 C7 123.6(5)
C21 C19 N6 C7 -0.5(5)
N18 C19 N6 C6 79.4(6)
C20 C19 N6 C6 -47.7(6)
C21 C19 N6 C6 -171.9(4)
O4 C7 N7 C21 176.7(5)
N6 C7 N7 C21 -0.5(6)
O4 C7 N7 C8 -1.2(8)
N6 C7 N7 C8 -178.4(4)
N19 C21 N7 C7 110.4(5)
C22 C21 N7 C7 -124.0(5)
C19 C21 N7 C7 0.2(5)
N19 C21 N7 C8 -71.8(5)
C22 C21 N7 C8 53.8(6)
C19 C21 N7 C8 178.0(4)
N8 C8 N7 C7 -92.0(5)
N8 C8 N7 C21 90.4(5)
O5 C9 N8 C8 -2.2(7)
N9 C9 N8 C8 176.5(4)
O5 C9 N8 C23 -174.8(4)
N9 C9 N8 C23 3.9(5)
N7 C8 N8 C9 100.0(5)
N7 C8 N8 C23 -88.4(5)
N20 C23 N8 C9 -113.9(4)
C24 C23 N8 C9 -1.4(5)
N20 C23 N8 C8 73.6(5)
C24 C23 N8 C8 -173.9(4)
O5 C9 N9 C10 9.5(7)
N8 C9 N9 C10 -169.1(4)
O5 C9 N9 C24 173.8(4)
N8 C9 N9 C24 -4.9(5)
N10 C10 N9 C9 -112.7(5)
N10 C10 N9 C24 84.9(5)
N21 C24 N9 C9 115.3(4)
C23 C24 N9 C9 3.8(5)
N21 C24 N9 C10 -80.8(5)
C23 C24 N9 C10 167.7(4)
O6 C11 N10 C10 -12.2(7)
N11 C11 N10 C10 166.7(4)
O6 C11 N10 C25 -176.3(4)
N11 C11 N10 C25 2.6(5)
N9 C10 N10 C11 114.2(5)
N9 C10 N10 C25 -83.2(5)
N22 C25 N10 C11 -112.8(4)
C26 C25 N10 C11 -1.1(5)
N22 C25 N10 C10 82.8(5)
C26 C25 N10 C10 -165.5(4)
O6 C11 N11 C26 175.8(4)
N10 C11 N11 C26 -3.1(5)
O6 C11 N11 C12 11.5(7)
N10 C11 N11 C12 -167.4(4)
N23 C26 N11 C11 113.8(4)
C25 C26 N11 C11 2.3(5)
N23 C26 N11 C12 -81.7(5)
C25 C26 N11 C12 166.8(4)
N12 C12 N11 C11 -107.4(5)
N12 C12 N11 C26 89.8(5)
O1 C1 N12 C12 1.0(7)
N1 C1 N12 C12 177.9(4)
O1 C1 N12 C27 179.5(4)
N1 C1 N12 C27 -3.5(5)
N11 C12 N12 C1 91.4(5)
N11 C12 N12 C27 -87.0(5)
N24 C27 N12 C1 -105.7(4)
C28 C27 N12 C1 126.8(4)
C13 C27 N12 C1 3.0(5)
N24 C27 N12 C12 72.8(5)
C28 C27 N12 C12 -54.8(6)
C13 C27 N12 C12 -178.5(4)
O7 C29 N13 C13 -176.8(4)
N24 C29 N13 C13 0.4(5)
O7 C29 N13 C30 -1.5(7)
N24 C29 N13 C30 175.6(4)
N1 C13 N13 C29 -108.8(4)
C14 C13 N13 C29 125.5(5)
C27 C13 N13 C29 1.0(5)
N1 C13 N13 C30 76.2(5)
C14 C13 N13 C30 -49.5(6)
C27 C13 N13 C30 -174.0(4)
N14 C30 N13 C29 97.7(5)
N14 C30 N13 C13 -87.7(6)
O8 C31 N14 C15 173.1(5)
N15 C31 N14 C15 -6.0(5)
O8 C31 N14 C30 5.3(7)
N15 C31 N14 C30 -173.7(4)
N2 C15 N14 C31 114.3(4)
C16 C15 N14 C31 2.3(5)
N2 C15 N14 C30 -78.1(5)
C16 C15 N14 C30 170.0(4)
N13 C30 N14 C31 -108.2(5)
N13 C30 N14 C15 85.5(5)
O8 C31 N15 C32 -1.7(7)
N14 C31 N15 C32 177.4(4)
O8 C31 N15 C16 -171.6(5)
N14 C31 N15 C16 7.4(5)
N16 C32 N15 C31 107.6(5)
N16 C32 N15 C16 -83.7(6)
N3 C16 N15 C31 -116.9(4)
C15 C16 N15 C31 -5.7(5)
N3 C16 N15 C32 73.5(6)
C15 C16 N15 C32 -175.3(4)
O9 C33 N16 C32 10.0(7)
N17 C33 N16 C32 -170.7(4)
O9 C33 N16 C17 171.5(5)
N17 C33 N16 C17 -9.3(5)
N15 C32 N16 C33 -113.0(5)
N15 C32 N16 C17 87.6(5)
N4 C17 N16 C33 117.3(4)
C18 C17 N16 C33 5.1(5)
N4 C17 N16 C32 -81.2(5)
C18 C17 N16 C32 166.5(4)
O9 C33 N17 C18 -170.9(5)
N16 C33 N17 C18 9.8(5)
O9 C33 N17 C34 -15.4(8)
N16 C33 N17 C34 165.4(4)
N5 C18 N17 C33 -117.6(4)
C17 C18 N17 C33 -6.4(5)
N5 C18 N17 C34 86.5(5)
C17 C18 N17 C34 -162.2(4)
N18 C34 N17 C33 118.4(5)
N18 C34 N17 C18 -88.3(5)
O10 C35 N18 C34 -0.5(8)
N19 C35 N18 C34 -177.7(4)
O10 C35 N18 C19 173.9(5)
N19 C35 N18 C19 -3.3(5)
N17 C34 N18 C35 -103.5(5)
N17 C34 N18 C19 82.9(6)
N6 C19 N18 C35 111.2(4)
C20 C19 N18 C35 -121.7(5)
C21 C19 N18 C35 2.4(5)
N6 C19 N18 C34 -74.7(6)
C20 C19 N18 C34 52.5(6)
C21 C19 N18 C34 176.6(4)
O10 C35 N19 C21 -174.5(5)
N18 C35 N19 C21 2.8(5)
O10 C35 N19 C36 4.9(7)
N18 C35 N19 C36 -177.9(4)
N7 C21 N19 C35 -111.4(4)
C22 C21 N19 C35 123.2(4)
C19 C21 N19 C35 -1.2(5)
N7 C21 N19 C36 69.3(6)
C22 C21 N19 C36 -56.1(6)
C19 C21 N19 C36 179.6(4)
N20 C36 N19 C35 92.4(5)
N20 C36 N19 C21 -88.3(5)
O11 C37 N20 C23 174.0(5)
N21 C37 N20 C23 -4.2(5)
O11 C37 N20 C36 5.3(8)
N21 C37 N20 C36 -172.9(4)
N8 C23 N20 C37 116.1(4)
C24 C23 N20 C37 3.3(5)
N8 C23 N20 C36 -74.8(5)
C24 C23 N20 C36 172.4(4)
N19 C36 N20 C37 -102.0(5)
N19 C36 N20 C23 90.4(5)
O11 C37 N21 C38 -4.5(8)
N20 C37 N21 C38 173.7(4)
O11 C37 N21 C24 -174.9(5)
N20 C37 N21 C24 3.3(5)
N22 C38 N21 C37 109.3(5)
N22 C38 N21 C24 -81.5(6)
N9 C24 N21 C37 -112.4(5)
C23 C24 N21 C37 -1.2(5)
N9 C24 N21 C38 77.5(6)
C23 C24 N21 C38 -171.4(4)
O12 C39 N22 C38 14.8(8)
N23 C39 N22 C38 -165.8(4)
O12 C39 N22 C25 172.0(5)
N23 C39 N22 C25 -8.5(6)
N21 C38 N22 C39 -118.6(5)
N21 C38 N22 C25 86.4(6)
N10 C25 N22 C39 116.9(4)
C26 C25 N22 C39 5.5(5)
N10 C25 N22 C38 -85.9(5)
C26 C25 N22 C38 162.8(4)
O12 C39 N23 C40 -8.0(8)
N22 C39 N23 C40 172.6(4)
O12 C39 N23 C26 -172.4(5)
N22 C39 N23 C26 8.1(6)
N24 C40 N23 C39 110.0(5)
N24 C40 N23 C26 -87.0(5)
N11 C26 N23 C39 -116.2(4)
C25 C26 N23 C39 -4.6(5)
N11 C26 N23 C40 79.0(5)
C25 C26 N23 C40 -169.3(4)
O7 C29 N24 C40 -0.5(7)
N13 C29 N24 C40 -177.7(4)
O7 C29 N24 C27 175.4(4)
N13 C29 N24 C27 -1.8(5)
N23 C40 N24 C29 -96.7(5)
N23 C40 N24 C27 88.0(5)
N12 C27 N24 C29 110.8(4)
C28 C27 N24 C29 -122.5(4)
C13 C27 N24 C29 2.2(5)
N12 C27 N24 C40 -73.5(5)
C28 C27 N24 C40 53.1(6)
C13 C27 N24 C40 177.9(4)
N1 C1 O1 La1 134.7(7)
N12 C1 O1 La1 -48.8(11)
N10 C11 O6 La1 -131.9(5)
N11 C11 O6 La1 49.4(9)
O21 N27 O19 La1 -175.9(5)
O20 N27 O19 La1 3.5(5)
O21 N27 O20 La1 176.0(5)
O19 N27 O20 La1 -3.4(5)
